data_4060981
loop_
_publ_author_name
'Haynes, Anthony'
'Haslam, Claire E.'
'Bonnington, Kevin J.'
'Parish, Louise'
'Adams, Harry'
'Spey, Sharon E.'
'Marder, Todd B.'
'Coventry, David N.'

_publ_section_title
;
 Facile Alkene Insertion into a Rhodium(III)--Acetyl Bond:
 Potential Catalysts for CO/Alkene Copolymerization
;
_journal_coden_ASTM ORGND7
_journal_issue 25
_journal_name_full Organometallics
_journal_page_first 5907
_journal_page_last 5909
_journal_paper_doi 10.1021/om049258e
_journal_volume 23
_journal_year 2004
_chemical_formula_sum 'C23 H30 B F4 O2 Rh'
_chemical_formula_weight 528.19
_space_group_IT_number 14
_symmetry_cell_setting monoclinic
_symmetry_space_group_name_Hall '-P 2ybc'
_symmetry_space_group_name_H-M 'P 1 21/c 1'
_cell_angle_alpha 90.00
_cell_angle_beta 94.19(2)
_cell_angle_gamma 90.00
_cell_formula_units_Z 4
_cell_length_a 11.872(4)
_cell_length_b 15.409(4)
_cell_length_c 12.658(4)
_cell_measurement_temperature 293(2)
_cell_volume 2309.4(12)
_diffrn_ambient_temperature 293(2)
_exptl_crystal_density_diffrn 1.519
_cod_depositor_comments
;
The following automatic conversions were performed:
'_symmetry_cell_setting' value 'Monoclinic' changed to 'monoclinic'
according to '/home/saulius/struct/CIF-dictionaries/cif_core.dic'
dictionary named 'cif_core.dic' version 2.4.1 from 2010-06-29.

Automatic conversion script
Id: cif_fix_enum 1527 2010-12-29 10:47:43Z saulius 
;
_cod_original_sg_symbol_H-M 'P 21/c'
_cod_database_code 4060981

loop_
_symmetry_equiv_pos_as_xyz
'x, y, z'
'-x, y+1/2, -z+1/2'
'-x, -y, -z'
'x, -y-1/2, z-1/2'

loop_
_atom_site_label
_atom_site_type_symbol
_atom_site_fract_x
_atom_site_fract_y
_atom_site_fract_z
_atom_site_U_iso_or_equiv
_atom_site_adp_type
_atom_site_occupancy
_atom_site_symmetry_multiplicity
_atom_site_calc_flag
_atom_site_refinement_flags
_atom_site_disorder_assembly
_atom_site_disorder_group
Rh1 Rh 0.71229(3) 0.00277(2) 0.74471(2) 0.03283(16) Uani 1 1 d . . .
O1 O 0.5403(5) 0.0830(4) 0.5863(4) 0.1079(19) Uani 1 1 d . . .
O2 O 0.6231(3) 0.0241(2) 0.8805(3) 0.0454(8) Uani 1 1 d . . .
C1 C 0.6005(5) 0.0556(4) 0.6508(4) 0.0570(14) Uani 1 1 d . . .
C2 C 0.7151(4) -0.1345(3) 0.6784(4) 0.0418(11) Uani 1 1 d . . .
C3 C 0.7873(4) -0.0757(3) 0.6264(3) 0.0396(10) Uani 1 1 d . . .
C4 C 0.8761(4) -0.0470(3) 0.7013(4) 0.0419(11) Uani 1 1 d . . .
C5 C 0.8508(4) -0.0813(3) 0.8025(4) 0.0435(11) Uani 1 1 d . . .
C6 C 0.7530(4) -0.1366(3) 0.7852(4) 0.0418(11) Uani 1 1 d . . .
C7 C 0.6207(5) -0.1863(4) 0.6251(5) 0.0670(16) Uani 1 1 d . . .
H7A H 0.6484 -0.2422 0.6058 0.101 Uiso 1 1 calc R . .
H7B H 0.5910 -0.1564 0.5625 0.101 Uiso 1 1 calc R . .
H7C H 0.5620 -0.1935 0.6726 0.101 Uiso 1 1 calc R . .
C8 C 0.7822(6) -0.0598(4) 0.5088(4) 0.0673(16) Uani 1 1 d . . .
H8A H 0.8227 -0.1048 0.4753 0.101 Uiso 1 1 calc R . .
H8B H 0.8158 -0.0046 0.4952 0.101 Uiso 1 1 calc R . .
H8C H 0.7048 -0.0599 0.4808 0.101 Uiso 1 1 calc R . .
C9 C 0.9781(5) 0.0032(4) 0.6753(6) 0.0654(18) Uani 1 1 d . . .
H9A H 1.0369 -0.0362 0.6589 0.098 Uiso 1 1 calc R . .
H9B H 1.0037 0.0383 0.7350 0.098 Uiso 1 1 calc R . .
H9C H 0.9593 0.0399 0.6153 0.098 Uiso 1 1 calc R . .
C10 C 0.9234(6) -0.0680(5) 0.9043(4) 0.0722(18) Uani 1 1 d . . .
H10A H 0.9784 -0.1137 0.9125 0.108 Uiso 1 1 calc R . .
H10B H 0.8767 -0.0688 0.9631 0.108 Uiso 1 1 calc R . .
H10C H 0.9613 -0.0130 0.9021 0.108 Uiso 1 1 calc R . .
C11 C 0.7031(6) -0.1880(4) 0.8700(5) 0.0714(18) Uani 1 1 d . . .
H11A H 0.7340 -0.2456 0.8714 0.107 Uiso 1 1 calc R . .
H11B H 0.6226 -0.1909 0.8559 0.107 Uiso 1 1 calc R . .
H11C H 0.7207 -0.1605 0.9373 0.107 Uiso 1 1 calc R . .
C12 C 0.6472(4) 0.0902(3) 0.9336(4) 0.0419(11) Uani 1 1 d . . .
C13 C 0.5831(5) 0.1100(4) 1.0273(5) 0.0629(15) Uani 1 1 d . . .
H13A H 0.5254 0.0670 1.0335 0.094 Uiso 1 1 calc R . .
H13B H 0.5488 0.1662 1.0188 0.094 Uiso 1 1 calc R . .
H13C H 0.6336 0.1095 1.0901 0.094 Uiso 1 1 calc R . .
C14 C 0.7417(4) 0.1470(3) 0.9040(4) 0.0383(10) Uani 1 1 d . . .
H14A H 0.8048 0.1419 0.9581 0.046 Uiso 1 1 calc R . .
C15 C 0.7836(4) 0.1229(3) 0.7934(3) 0.0343(9) Uani 1 1 d . . .
H15A H 0.8658 0.1157 0.8019 0.041 Uiso 1 1 calc R . .
C16 C 0.7580(4) 0.2055(3) 0.7283(4) 0.0455(11) Uani 1 1 d . . .
H16A H 0.7489 0.1958 0.6516 0.055 Uiso 1 1 calc R . .
C17 C 0.6525(4) 0.2408(3) 0.7757(4) 0.0515(13) Uani 1 1 d . . .
H17A H 0.5889 0.2012 0.7677 0.062 Uiso 1 1 calc R . .
H17B H 0.6307 0.2978 0.7487 0.062 Uiso 1 1 calc R . .
C18 C 0.7081(4) 0.2436(3) 0.8909(4) 0.0475(12) Uani 1 1 d . . .
H18A H 0.6586 0.2651 0.9438 0.057 Uiso 1 1 calc R . .
C19 C 0.8125(5) 0.3003(3) 0.8773(4) 0.0567(14) Uani 1 1 d . . .
H19A H 0.7929 0.3619 0.8815 0.068 Uiso 1 1 calc R . .
C20 C 0.8454(5) 0.2769(3) 0.7627(4) 0.0524(13) Uani 1 1 d . . .
H20A H 0.8350 0.3275 0.7161 0.063 Uiso 1 1 calc R . .
C21 C 0.9695(5) 0.2512(4) 0.7742(5) 0.0660(17) Uani 1 1 d . . .
H21A H 0.9797 0.1934 0.7461 0.079 Uiso 1 1 calc R . .
H21B H 1.0145 0.2916 0.7362 0.079 Uiso 1 1 calc R . .
C22 C 1.0027(6) 0.2535(4) 0.8865(5) 0.0701(17) Uani 1 1 d . . .
H22A H 1.0742 0.2378 0.9151 0.084 Uiso 1 1 calc R . .
C23 C 0.9177(6) 0.2814(4) 0.9465(5) 0.0729(18) Uani 1 1 d . . .
H23A H 0.9245 0.2876 1.0197 0.087 Uiso 1 1 calc R . .
B1 B 0.7244(5) -0.0670(3) 0.2005(4) 0.079(2) Uani 1 1 d D . .
F1 F 0.7154(9) 0.0046(4) 0.2568(5) 0.172(4) Uani 1 1 d D A .
F2 F 0.7930(4) -0.1228(4) 0.2526(5) 0.135(2) Uani 1 1 d D A .
F3A F 0.7767(10) -0.0276(13) 0.1247(11) 0.215(9) Uani 0.683(18) 1 d PDU A 1
F4A F 0.6236(7) -0.0954(6) 0.1642(16) 0.175(8) Uani 0.683(18) 1 d PDU A 1
F3B F 0.694(2) -0.0905(14) 0.1020(9) 0.121(10) Uani 0.317(18) 1 d PDU A 2
F4B F 0.6325(13) -0.086(2) 0.2491(17) 0.174(13) Uani 0.317(18) 1 d PDU A 2

loop_
_atom_site_aniso_label
_atom_site_aniso_U_11
_atom_site_aniso_U_22
_atom_site_aniso_U_33
_atom_site_aniso_U_23
_atom_site_aniso_U_13
_atom_site_aniso_U_12
Rh1 0.0279(2) 0.0402(2) 0.0309(2) -0.00161(14) 0.00516(14) 0.00040(15)
O1 0.092(4) 0.134(5) 0.090(4) 0.001(3) -0.048(3) 0.039(3)
O2 0.0402(19) 0.0509(19) 0.047(2) -0.0047(16) 0.0186(16) -0.0054(15)
C1 0.053(3) 0.063(3) 0.054(3) -0.007(3) -0.003(3) 0.009(3)
C2 0.039(3) 0.042(3) 0.045(3) -0.004(2) 0.006(2) 0.001(2)
C3 0.044(3) 0.046(3) 0.030(2) -0.004(2) 0.0110(19) 0.004(2)
C4 0.033(2) 0.046(3) 0.049(3) -0.002(2) 0.015(2) 0.003(2)
C5 0.046(3) 0.049(3) 0.035(2) -0.003(2) 0.001(2) 0.012(2)
C6 0.049(3) 0.040(2) 0.038(3) 0.003(2) 0.015(2) 0.006(2)
C7 0.060(4) 0.069(4) 0.071(4) -0.015(3) 0.002(3) -0.014(3)
C8 0.091(4) 0.081(4) 0.032(3) 0.005(3) 0.013(3) 0.006(4)
C9 0.039(3) 0.064(4) 0.096(5) -0.017(3) 0.028(3) -0.009(3)
C10 0.073(4) 0.089(5) 0.051(3) -0.014(3) -0.021(3) 0.024(4)
C11 0.091(5) 0.064(4) 0.063(4) 0.012(3) 0.031(3) 0.005(3)
C12 0.044(3) 0.048(3) 0.035(2) 0.004(2) 0.011(2) 0.002(2)
C13 0.066(4) 0.072(4) 0.055(3) -0.009(3) 0.033(3) -0.009(3)
C14 0.038(2) 0.043(2) 0.035(2) 0.0000(19) 0.0088(19) 0.000(2)
C15 0.031(2) 0.037(2) 0.037(2) -0.0013(18) 0.0086(18) -0.0025(18)
C16 0.054(3) 0.049(3) 0.034(2) 0.006(2) 0.007(2) 0.005(2)
C17 0.052(3) 0.049(3) 0.054(3) 0.012(2) 0.009(2) 0.015(2)
C18 0.055(3) 0.045(3) 0.045(3) -0.003(2) 0.017(2) 0.004(2)
C19 0.074(4) 0.042(3) 0.056(3) -0.006(2) 0.019(3) -0.004(3)
C20 0.069(4) 0.040(3) 0.050(3) 0.008(2) 0.016(3) -0.004(2)
C21 0.061(4) 0.051(3) 0.088(4) 0.002(3) 0.025(3) -0.021(3)
C22 0.058(4) 0.071(4) 0.080(4) 0.011(3) 0.000(3) -0.023(3)
C23 0.079(4) 0.074(4) 0.066(4) 0.003(3) -0.001(3) -0.026(4)
B1 0.059(5) 0.085(6) 0.091(6) -0.009(5) 0.000(5) 0.004(4)
F1 0.266(13) 0.116(6) 0.129(7) -0.037(4) -0.027(7) -0.007(5)
F2 0.097(4) 0.142(5) 0.162(6) 0.018(4) -0.016(4) 0.007(3)
F3A 0.130(9) 0.41(2) 0.105(9) 0.083(11) 0.035(8) 0.019(11)
F4A 0.089(7) 0.114(7) 0.31(2) -0.073(10) -0.092(10) 0.019(5)
F3B 0.16(2) 0.160(17) 0.035(7) -0.033(8) -0.032(9) 0.029(16)
F4B 0.089(14) 0.34(4) 0.092(14) -0.037(17) 0.021(10) 0.004(18)

loop_
_geom_bond_atom_site_label_1
_geom_bond_atom_site_label_2
_geom_bond_distance
_geom_bond_site_symmetry_2
_geom_bond_publ_flag
Rh1 C1 1.899(6) . ?
Rh1 C15 2.108(4) . ?
Rh1 O2 2.110(3) . ?
Rh1 C3 2.167(4) . ?
Rh1 C5 2.177(5) . ?
Rh1 C4 2.197(4) . ?
Rh1 C6 2.252(5) . ?
Rh1 C2 2.277(5) . ?
O1 C1 1.127(6) . ?
O2 C12 1.241(6) . ?
C2 C6 1.393(7) . ?
C2 C3 1.440(7) . ?
C2 C7 1.496(7) . ?
C3 C4 1.435(6) . ?
C3 C8 1.506(6) . ?
C4 C5 1.438(7) . ?
C4 C9 1.494(7) . ?
C5 C6 1.445(7) . ?
C5 C10 1.511(7) . ?
C6 C11 1.490(7) . ?
C12 C13 1.487(6) . ?
C12 C14 1.492(6) . ?
C14 C18 1.547(7) . ?
C14 C15 1.564(6) . ?
C15 C16 1.535(6) . ?
C16 C17 1.529(7) . ?
C16 C20 1.553(7) . ?
C17 C18 1.557(7) . ?
C18 C19 1.536(7) . ?
C19 C23 1.500(9) . ?
C19 C20 1.572(7) . ?
C20 C21 1.522(8) . ?
C21 C22 1.448(9) . ?
C22 C23 1.375(9) . ?
B1 F1 1.322(4) . ?
B1 F3B 1.322(4) . ?
B1 F4A 1.325(4) . ?
B1 F2 1.325(4) . ?
B1 F4B 1.326(4) . ?
B1 F3A 1.327(4) . ?
F1 F4B 1.71(2) . ?
